data_4316122
loop_
_publ_author_name
'H\'ector Mart\'inez-Garc\'ia'
'Dolores Morales'
'Julio P\'erez'
'Marcos Puerto'
'Daniel Miguel'

_publ_contact_author
;    JULIO PEREZ
     Departamento de Quimica Organica e Inorganica
     IUQOEM - Facultad de Quimica
     Universidad de Oviedo-CSIC
     C/ Julian Claveria s/n
     33006 Oviedo  (ASTURIAS)
     SPAIN
;
_publ_contact_author_email moralesdolores.uo@uniovi.es
_publ_contact_author_fax +34-85-103446
_publ_contact_author_phone +34-85-103467
_publ_section_title
;
 1,3,5-Tris(thiocyanatomethyl)mesitylene as a Ligand. Pseudooctahedral
 Molybdenum, Manganese, and Rhenium Carbonyl Complexes and Copper and
 Silver Dimers. Copper-Catalyzed Carbene- and Nitrene-Transfer Reactions
;
_journal_name_full 'Inorganic Chemistry'
_journal_page_first 6974
_journal_page_last 6985
_journal_paper_doi 10.1021/ic1006082
_journal_volume 49
_journal_year 2010
_chemical_formula_sum 'C94 H54 Ag2 B2 F48 N6 S6'
_chemical_formula_weight 2609.15
_chemical_name_systematic
; 
 ? 
;
_space_group_IT_number 2
_symmetry_cell_setting triclinic
_symmetry_space_group_name_Hall '-P 1'
_symmetry_space_group_name_H-M 'P -1'
_atom_sites_solution_hydrogens geom
_atom_sites_solution_primary direct
_atom_sites_solution_secondary difmap
_audit_creation_method SHELXL-97
_cell_angle_alpha 83.39(3)
_cell_angle_beta 78.76(3)
_cell_angle_gamma 64.24(3)
_cell_formula_units_Z 1
_cell_length_a 13.154(3)
_cell_length_b 13.204(3)
_cell_length_c 16.343(3)
_cell_measurement_temperature 150(2)
_cell_volume 2505.9(11)
_computing_cell_refinement 'HKL Scalepack (Otwinowski & Minor 1997)'
_computing_data_collection 'Collect (Bruker AXS BV, 1997-2004)'
_computing_data_reduction 'HKL Denzo and Scalepack (Otwinowski & Minor 1997)'
_computing_molecular_graphics 'Bruker SHELXTL'
_computing_publication_material 'Bruker SHELXTL'
_computing_structure_refinement 'SHELXL-97 (Sheldrick, 1997)'
_computing_structure_solution 'SHELXS-97 (Sheldrick, 1990)'
_diffrn_ambient_temperature 150(2)
_diffrn_detector_area_resol_mean 9
_diffrn_measured_fraction_theta_full 0.994
_diffrn_measured_fraction_theta_max 0.994
_diffrn_measurement_device '95mm CCD camera on \k-goniostat'
_diffrn_measurement_device_type KappaCCD
_diffrn_measurement_method CCD
_diffrn_radiation_monochromator graphite
_diffrn_radiation_source 'fine-focus sealed tube'
_diffrn_radiation_type 'Cu K\a'
_diffrn_radiation_wavelength 1.54184
_diffrn_reflns_av_R_equivalents 0.0411
_diffrn_reflns_av_sigmaI/netI 0.0347
_diffrn_reflns_limit_h_max 15
_diffrn_reflns_limit_h_min -15
_diffrn_reflns_limit_k_max 15
_diffrn_reflns_limit_k_min -15
_diffrn_reflns_limit_l_max 19
_diffrn_reflns_limit_l_min 0
_diffrn_reflns_number 38201
_diffrn_reflns_theta_full 68.90
_diffrn_reflns_theta_max 68.90
_diffrn_reflns_theta_min 1.27
_exptl_absorpt_coefficient_mu 5.576
_exptl_absorpt_correction_T_max 1.153
_exptl_absorpt_correction_T_min 0.841
_exptl_absorpt_correction_type multi-scan
_exptl_absorpt_process_details
; 
 R.H. Blessing, Acta Cryst. (1995), A51, 33-38 
;
_exptl_crystal_colour colorless
_exptl_crystal_density_diffrn 1.729
_exptl_crystal_density_method 'not measured'
_exptl_crystal_description plate
_exptl_crystal_F_000 1292
_exptl_crystal_size_max 0.22
_exptl_crystal_size_mid 0.20
_exptl_crystal_size_min 0.05
_refine_diff_density_max 1.659
_refine_diff_density_min -1.077
_refine_diff_density_rms 0.110
_refine_ls_extinction_coef 0.0045(8)
_refine_ls_extinction_expression Fc^*^=kFc[1+0.001xFc^2^\l^3^/sin(2\q)]^-1/4^
_refine_ls_extinction_method SHELXL
_refine_ls_goodness_of_fit_ref 1.031
_refine_ls_hydrogen_treatment constr
_refine_ls_matrix_type full
_refine_ls_number_parameters 716
_refine_ls_number_reflns 9115
_refine_ls_number_restraints 0
_refine_ls_restrained_S_all 1.031
_refine_ls_R_factor_all 0.0788
_refine_ls_R_factor_gt 0.0718
_refine_ls_shift/su_max 0.001
_refine_ls_shift/su_mean 0.000
_refine_ls_structure_factor_coef Fsqd
_refine_ls_weighting_details 'calc w=1/[\s^2^(Fo^2^)+(0.0963P)^2^+8.8933P] where P=(Fo^2^+2Fc^2^)/3'
_refine_ls_weighting_scheme calc
_refine_ls_wR_factor_gt 0.1856
_refine_ls_wR_factor_ref 0.1940
_reflns_number_gt 7895
_reflns_number_total 9115
_reflns_threshold_expression >2sigma(I)
_cod_data_source_file ic1006082_si_002_7.cif
_cod_data_source_block Compound_9_hm502
_cod_depositor_comments
;
The following automatic conversions were performed:

'_symmetry_cell_setting' value 'Triclinic' changed to 'triclinic'
according to the built-in table from CIF Core dictionary named
'cif_core.dic' version 2.4.1 from 2010-06-29.

Automatic conversion script
Id: cif_fix_values 1646 2011-03-28 12:23:43Z adriana 
;
_cod_original_cell_volume 2506.0(9)
_cod_original_sg_symbol_H-M 'P -1 '
_cod_database_code 4316122

loop_
_symmetry_equiv_pos_as_xyz
'x, y, z'
'-x, -y, -z'

loop_
_atom_site_label
_atom_site_type_symbol
_atom_site_fract_x
_atom_site_fract_y
_atom_site_fract_z
_atom_site_U_iso_or_equiv
_atom_site_adp_type
_atom_site_occupancy
_atom_site_symmetry_multiplicity
_atom_site_calc_flag
_atom_site_refinement_flags
_atom_site_disorder_assembly
_atom_site_disorder_group
Ag1 Ag 0.52990(4) 1.11153(4) 0.44943(3) 0.0623(2) Uani 1 1 d . . .
C1 C 0.6451(4) 0.8491(4) 0.3659(3) 0.0409(11) Uani 1 1 d . . .
N1 N 0.5886(4) 0.9129(4) 0.4149(3) 0.0564(12) Uani 1 1 d . . .
S1 S 0.73491(12) 0.75192(16) 0.29859(12) 0.0736(6) Uani 1 1 d . . .
C2 C 0.3629(5) 1.2098(4) 0.3066(4) 0.0470(12) Uani 1 1 d . . .
N2 N 0.4197(4) 1.1795(4) 0.3562(3) 0.0591(12) Uani 1 1 d . . .
S2 S 0.27234(12) 1.26041(11) 0.23684(9) 0.0525(4) Uani 1 1 d . . .
C3 C 0.2712(5) 0.8754(6) 0.4637(4) 0.0563(14) Uani 1 1 d . . .
N3 N 0.3424(5) 0.8742(6) 0.4940(3) 0.0708(16) Uani 1 1 d . . .
S3 S 0.16429(14) 0.87885(18) 0.42033(10) 0.0694(5) Uani 1 1 d . . .
C10 C 0.6486(4) 0.7685(4) 0.2172(3) 0.0420(11) Uani 1 1 d . . .
H10A H 0.6827 0.7939 0.1657 0.050 Uiso 1 1 calc R . .
H10B H 0.6542 0.6949 0.2078 0.050 Uiso 1 1 calc R . .
C11 C 0.4895(4) 0.9594(4) 0.2034(3) 0.0318(9) Uani 1 1 d . . .
C12 C 0.5246(4) 0.8474(4) 0.2343(3) 0.0326(9) Uani 1 1 d . . .
C13 C 0.4440(4) 0.8077(4) 0.2745(3) 0.0351(10) Uani 1 1 d . . .
C14 C 0.3286(4) 0.8775(4) 0.2782(3) 0.0384(10) Uani 1 1 d . . .
C15 C 0.2912(4) 0.9878(4) 0.2438(3) 0.0381(10) Uani 1 1 d . . .
C16 C 0.3722(4) 1.0277(4) 0.2071(3) 0.0331(9) Uani 1 1 d . . .
C20 C 0.3353(5) 1.1426(4) 0.1650(3) 0.0444(11) Uani 1 1 d . . .
H20A H 0.2796 1.1517 0.1304 0.053 Uiso 1 1 calc R . .
H20B H 0.4011 1.1468 0.1285 0.053 Uiso 1 1 calc R . .
C21 C 0.5781(4) 1.0027(4) 0.1661(3) 0.0467(12) Uani 1 1 d . . .
H21A H 0.5955 0.9937 0.1068 0.070 Uiso 1 1 calc R . .
H21B H 0.6463 0.9611 0.1901 0.070 Uiso 1 1 calc R . .
H21C H 0.5487 1.0810 0.1775 0.070 Uiso 1 1 calc R . .
C22 C 0.4837(6) 0.6890(4) 0.3121(4) 0.0552(14) Uani 1 1 d . . .
H22A H 0.4309 0.6874 0.3614 0.083 Uiso 1 1 calc R . .
H22B H 0.5583 0.6652 0.3265 0.083 Uiso 1 1 calc R . .
H22C H 0.4870 0.6391 0.2723 0.083 Uiso 1 1 calc R . .
C23 C 0.1650(4) 1.0612(6) 0.2454(4) 0.0602(16) Uani 1 1 d . . .
H23A H 0.1541 1.1357 0.2251 0.090 Uiso 1 1 calc R . .
H23B H 0.1253 1.0641 0.3016 0.090 Uiso 1 1 calc R . .
H23C H 0.1354 1.0302 0.2106 0.090 Uiso 1 1 calc R . .
C30 C 0.2407(5) 0.8331(6) 0.3146(3) 0.0556(14) Uani 1 1 d . . .
H30A H 0.2785 0.7515 0.3159 0.067 Uiso 1 1 calc R . .
H30B H 0.1847 0.8561 0.2774 0.067 Uiso 1 1 calc R . .
B51 B 0.1351(4) 0.6371(4) 0.2170(3) 0.0258(9) Uani 1 1 d . . .
C51 C 0.2634(3) 0.6232(4) 0.1705(2) 0.0278(8) Uani 1 1 d . . .
C52 C 0.3593(4) 0.5210(4) 0.1761(3) 0.0324(9) Uani 1 1 d . . .
H52 H 0.3485 0.4605 0.2048 0.039 Uiso 1 1 calc R . .
C53 C 0.4696(4) 0.5055(4) 0.1408(3) 0.0395(10) Uani 1 1 d . . .
C54 C 0.4887(4) 0.5915(5) 0.0930(3) 0.0480(13) Uani 1 1 d . . .
H54 H 0.5622 0.5817 0.0684 0.058 Uiso 1 1 calc R . .
C55 C 0.3957(4) 0.6913(5) 0.0833(3) 0.0457(12) Uani 1 1 d . . .
C56 C 0.2848(4) 0.7089(4) 0.1226(3) 0.0346(9) Uani 1 1 d . . .
H56 H 0.2244 0.7788 0.1168 0.042 Uiso 1 1 calc R . .
C57 C 0.5706(4) 0.3988(5) 0.1587(4) 0.0557(15) Uani 1 1 d . . .
C58 C 0.4119(6) 0.7841(7) 0.0278(4) 0.070(2) Uani 1 1 d . . .
C61 C 0.0386(3) 0.7612(3) 0.1907(3) 0.0276(8) Uani 1 1 d . . .
C62 C 0.0112(4) 0.7823(3) 0.1099(3) 0.0287(8) Uani 1 1 d . . .
H62 H 0.0461 0.7241 0.0726 0.034 Uiso 1 1 calc R . .
C63 C -0.0658(4) 0.8863(4) 0.0831(3) 0.0315(9) Uani 1 1 d . . .
C64 C -0.1214(4) 0.9752(4) 0.1366(3) 0.0341(9) Uani 1 1 d . . .
H64 H -0.1740 1.0445 0.1190 0.041 Uiso 1 1 calc R . .
C65 C -0.0967(4) 0.9582(3) 0.2168(3) 0.0313(9) Uani 1 1 d . . .
C66 C -0.0167(3) 0.8531(4) 0.2426(3) 0.0297(8) Uani 1 1 d . . .
H66 H 0.0002 0.8446 0.2964 0.036 Uiso 1 1 calc R . .
C67 C -0.0894(4) 0.9029(4) -0.0049(3) 0.0389(10) Uani 1 1 d . . .
C68 C -0.1579(4) 1.0504(4) 0.2769(3) 0.0400(10) Uani 1 1 d . . .
C71 C 0.1298(3) 0.6203(3) 0.3189(3) 0.0269(8) Uani 1 1 d . . .
C72 C 0.0244(4) 0.6564(4) 0.3743(3) 0.0301(8) Uani 1 1 d . . .
H72 H -0.0430 0.6901 0.3518 0.036 Uiso 1 1 calc R . .
C73 C 0.0171(4) 0.6439(4) 0.4601(3) 0.0351(9) Uani 1 1 d . . .
C74 C 0.1137(4) 0.5921(4) 0.4971(3) 0.0392(10) Uani 1 1 d . . .
H74 H 0.1088 0.5831 0.5548 0.047 Uiso 1 1 calc R . .
C75 C 0.2195(4) 0.5539(4) 0.4445(3) 0.0366(10) Uani 1 1 d . . .
C76 C 0.2265(4) 0.5682(4) 0.3587(3) 0.0309(9) Uani 1 1 d . . .
H76 H 0.2985 0.5421 0.3259 0.037 Uiso 1 1 calc R . .
C77 C -0.0974(4) 0.6915(5) 0.5146(3) 0.0453(12) Uani 1 1 d . . .
C78 C 0.3259(4) 0.4987(5) 0.4822(3) 0.0500(13) Uani 1 1 d . . .
C81 C 0.1071(3) 0.5418(3) 0.1804(2) 0.0255(8) Uani 1 1 d . . .
C82 C 0.0257(3) 0.5060(3) 0.2227(3) 0.0272(8) Uani 1 1 d . . .
H82 H -0.0108 0.5323 0.2757 0.033 Uiso 1 1 calc R . .
C83 C -0.0038(3) 0.4315(3) 0.1885(3) 0.0278(8) Uani 1 1 d . . .
C84 C 0.0481(3) 0.3902(3) 0.1100(3) 0.0279(8) Uani 1 1 d . . .
H84 H 0.0292 0.3405 0.0872 0.033 Uiso 1 1 calc R . .
C85 C 0.1295(3) 0.4254(3) 0.0660(2) 0.0269(8) Uani 1 1 d . . .
C86 C 0.1583(3) 0.4992(3) 0.1003(2) 0.0267(8) Uani 1 1 d . . .
H86 H 0.2131 0.5212 0.0693 0.032 Uiso 1 1 calc R . .
C87 C -0.0929(4) 0.3968(4) 0.2377(3) 0.0336(9) Uani 1 1 d . . .
C88 C 0.1891(3) 0.3803(4) -0.0182(3) 0.0300(9) Uani 1 1 d . . .
F1 F 0.5450(3) 0.3112(3) 0.1801(3) 0.0745(11) Uani 1 1 d . . .
F2 F 0.6558(3) 0.3686(4) 0.0943(3) 0.0827(13) Uani 1 1 d . . .
F3 F 0.6143(3) 0.4107(4) 0.2222(3) 0.0890(14) Uani 1 1 d . . .
F4 F 0.3352(3) 0.8341(3) -0.0213(2) 0.0578(8) Uani 1 1 d . . .
F5 F 0.5111(4) 0.7374(5) -0.0304(3) 0.111(2) Uani 1 1 d . . .
F6 F 0.4218(11) 0.8547(7) 0.0658(3) 0.234(6) Uani 1 1 d . . .
F7 F -0.1821(3) 0.8858(3) -0.01046(19) 0.0550(8) Uani 1 1 d . . .
F8 F -0.0034(3) 0.8326(2) -0.05760(17) 0.0533(8) Uani 1 1 d . . .
F9 F -0.1104(3) 1.0070(2) -0.03597(17) 0.0443(7) Uani 1 1 d . . .
F10 F -0.2532(4) 1.0535(6) 0.3143(4) 0.145(3) Uani 1 1 d . . .
F11 F -0.1845(7) 1.1493(3) 0.2429(3) 0.153(3) Uani 1 1 d . . .
F12 F -0.1019(4) 1.0467(4) 0.3346(4) 0.118(2) Uani 1 1 d . . .
F13 F -0.1809(3) 0.6918(4) 0.4797(2) 0.0708(11) Uani 1 1 d . . .
F14 F -0.1012(3) 0.6341(3) 0.58696(18) 0.0615(9) Uani 1 1 d . . .
F15 F -0.1270(4) 0.7963(3) 0.5343(3) 0.0986(17) Uani 1 1 d . . .
F16 F 0.3171(5) 0.4592(9) 0.5527(4) 0.201(5) Uani 1 1 d . . .
F17 F 0.4075(6) 0.4289(10) 0.4389(5) 0.249(7) Uani 1 1 d . . .
F18 F 0.3698(8) 0.5614(8) 0.4882(8) 0.230(6) Uani 1 1 d . . .
F19 F -0.1867(2) 0.4841(3) 0.2689(2) 0.0604(9) Uani 1 1 d . . .
F20 F -0.0557(3) 0.3283(3) 0.30314(19) 0.0534(8) Uani 1 1 d . . .
F21 F -0.1255(3) 0.3421(3) 0.19282(19) 0.0541(8) Uani 1 1 d . . .
F22 F 0.1252(2) 0.3540(2) -0.05920(15) 0.0352(6) Uani 1 1 d . . .
F23 F 0.2849(2) 0.2841(2) -0.01365(17) 0.0448(7) Uani 1 1 d . . .
F24 F 0.2222(2) 0.4512(2) -0.06878(16) 0.0427(6) Uani 1 1 d . . .

loop_
_atom_site_aniso_label
_atom_site_aniso_U_11
_atom_site_aniso_U_22
_atom_site_aniso_U_33
_atom_site_aniso_U_23
_atom_site_aniso_U_13
_atom_site_aniso_U_12
Ag1 0.0536(3) 0.0839(4) 0.0446(3) -0.0259(2) -0.0131(2) -0.0170(2)
C1 0.032(2) 0.046(3) 0.040(3) -0.004(2) -0.014(2) -0.008(2)
N1 0.045(2) 0.064(3) 0.046(3) -0.020(2) -0.014(2) -0.002(2)
S1 0.0357(7) 0.0840(11) 0.0770(11) -0.0480(9) -0.0219(7) 0.0130(7)
C2 0.045(3) 0.039(3) 0.053(3) -0.008(2) -0.006(2) -0.015(2)
N2 0.058(3) 0.060(3) 0.052(3) -0.010(2) -0.021(2) -0.012(2)
S2 0.0524(8) 0.0341(6) 0.0593(8) 0.0031(6) -0.0199(6) -0.0042(6)
C3 0.057(3) 0.076(4) 0.042(3) -0.008(3) -0.001(3) -0.035(3)
N3 0.059(3) 0.117(5) 0.047(3) -0.026(3) -0.006(2) -0.042(3)
S3 0.0559(9) 0.1185(15) 0.0538(9) -0.0032(9) -0.0030(7) -0.0577(10)
C10 0.041(3) 0.043(3) 0.034(2) -0.0114(19) -0.0048(19) -0.008(2)
C11 0.036(2) 0.036(2) 0.024(2) -0.0033(16) -0.0021(16) -0.0165(19)
C12 0.038(2) 0.034(2) 0.026(2) -0.0053(16) -0.0065(17) -0.0143(19)
C13 0.049(3) 0.035(2) 0.029(2) -0.0010(17) -0.0129(19) -0.022(2)
C14 0.043(3) 0.050(3) 0.034(2) 0.003(2) -0.0125(19) -0.029(2)
C15 0.036(2) 0.049(3) 0.036(2) 0.003(2) -0.0155(19) -0.021(2)
C16 0.033(2) 0.037(2) 0.028(2) 0.0025(17) -0.0099(17) -0.0131(18)
C20 0.048(3) 0.042(3) 0.037(3) 0.009(2) -0.012(2) -0.014(2)
C21 0.041(3) 0.048(3) 0.049(3) 0.003(2) 0.003(2) -0.022(2)
C22 0.083(4) 0.040(3) 0.051(3) 0.005(2) -0.022(3) -0.031(3)
C23 0.034(3) 0.075(4) 0.072(4) 0.018(3) -0.021(3) -0.024(3)
C30 0.065(4) 0.082(4) 0.048(3) 0.008(3) -0.020(3) -0.055(3)
B51 0.025(2) 0.030(2) 0.024(2) 0.0004(17) -0.0044(17) -0.0130(18)
C51 0.030(2) 0.037(2) 0.0236(19) -0.0023(16) -0.0052(15) -0.0198(18)
C52 0.030(2) 0.040(2) 0.031(2) -0.0096(17) -0.0012(17) -0.0180(19)
C53 0.031(2) 0.055(3) 0.034(2) -0.012(2) -0.0024(18) -0.019(2)
C54 0.033(2) 0.084(4) 0.036(3) -0.008(2) -0.001(2) -0.034(3)
C55 0.049(3) 0.080(4) 0.029(2) 0.011(2) -0.011(2) -0.048(3)
C56 0.036(2) 0.048(3) 0.028(2) 0.0039(18) -0.0082(17) -0.025(2)
C57 0.029(2) 0.062(3) 0.073(4) -0.027(3) -0.003(2) -0.011(2)
C58 0.086(5) 0.123(6) 0.044(3) 0.028(3) -0.021(3) -0.087(5)
C61 0.0268(19) 0.032(2) 0.028(2) 0.0006(16) -0.0039(16) -0.0168(17)
C62 0.033(2) 0.028(2) 0.027(2) -0.0010(16) -0.0048(16) -0.0151(17)
C63 0.033(2) 0.035(2) 0.032(2) 0.0037(17) -0.0092(17) -0.0184(18)
C64 0.032(2) 0.028(2) 0.044(2) 0.0036(18) -0.0101(18) -0.0131(18)
C65 0.029(2) 0.029(2) 0.038(2) -0.0027(17) -0.0052(17) -0.0140(17)
C66 0.029(2) 0.034(2) 0.030(2) -0.0018(16) -0.0062(16) -0.0160(17)
C67 0.045(3) 0.036(2) 0.039(2) 0.0061(19) -0.014(2) -0.018(2)
C68 0.039(2) 0.034(2) 0.043(3) -0.0051(19) -0.007(2) -0.012(2)
C71 0.027(2) 0.0279(19) 0.028(2) 0.0002(15) -0.0055(16) -0.0138(16)
C72 0.027(2) 0.035(2) 0.031(2) 0.0001(17) -0.0064(16) -0.0150(17)
C73 0.036(2) 0.041(2) 0.030(2) -0.0017(18) -0.0021(18) -0.0191(19)
C74 0.042(3) 0.051(3) 0.023(2) 0.0028(18) -0.0054(18) -0.019(2)
C75 0.039(2) 0.043(2) 0.032(2) 0.0074(19) -0.0119(19) -0.020(2)
C76 0.031(2) 0.033(2) 0.029(2) 0.0010(16) -0.0036(16) -0.0146(17)
C77 0.041(3) 0.057(3) 0.029(2) -0.001(2) 0.000(2) -0.015(2)
C78 0.034(3) 0.073(4) 0.039(3) 0.011(3) -0.014(2) -0.019(3)
C81 0.0225(18) 0.0269(19) 0.0257(19) 0.0014(15) -0.0091(15) -0.0076(15)
C82 0.0256(19) 0.0277(19) 0.027(2) -0.0009(15) -0.0037(15) -0.0103(16)
C83 0.0257(19) 0.031(2) 0.027(2) 0.0006(16) -0.0041(16) -0.0134(16)
C84 0.0250(19) 0.0281(19) 0.033(2) -0.0009(16) -0.0069(16) -0.0126(16)
C85 0.0250(19) 0.030(2) 0.026(2) 0.0007(15) -0.0058(15) -0.0114(16)
C86 0.0228(18) 0.031(2) 0.027(2) 0.0013(15) -0.0055(15) -0.0124(16)
C87 0.033(2) 0.037(2) 0.033(2) -0.0038(18) 0.0015(17) -0.0195(19)
C88 0.026(2) 0.036(2) 0.028(2) -0.0019(16) -0.0064(16) -0.0123(17)
F1 0.0395(18) 0.054(2) 0.116(3) -0.014(2) -0.0065(19) -0.0071(15)
F2 0.0364(18) 0.095(3) 0.103(3) -0.046(2) 0.0227(19) -0.0181(18)
F3 0.061(2) 0.082(3) 0.106(3) -0.042(2) -0.046(2) 0.008(2)
F4 0.0548(18) 0.0536(18) 0.060(2) 0.0131(15) -0.0050(15) -0.0235(15)
F5 0.060(2) 0.172(5) 0.093(3) 0.070(3) -0.012(2) -0.061(3)
F6 0.599(18) 0.253(8) 0.067(3) 0.068(4) -0.117(6) -0.373(12)
F7 0.071(2) 0.066(2) 0.0511(18) 0.0175(15) -0.0356(16) -0.0441(18)
F8 0.071(2) 0.0457(16) 0.0311(14) -0.0002(12) -0.0140(14) -0.0117(15)
F9 0.0577(17) 0.0361(14) 0.0409(15) 0.0133(11) -0.0175(13) -0.0210(13)
F10 0.088(3) 0.193(6) 0.178(6) -0.148(5) 0.081(4) -0.089(4)
F11 0.290(9) 0.037(2) 0.074(3) -0.015(2) 0.011(4) -0.028(3)
F12 0.079(3) 0.109(3) 0.135(4) -0.091(3) -0.051(3) 0.023(3)
F13 0.0322(16) 0.124(3) 0.0411(17) -0.0002(18) -0.0035(13) -0.0212(18)
F14 0.0519(18) 0.094(3) 0.0310(15) 0.0068(15) 0.0013(13) -0.0294(18)
F15 0.090(3) 0.058(2) 0.120(4) -0.031(2) 0.053(3) -0.028(2)
F16 0.079(3) 0.381(12) 0.116(5) 0.156(7) -0.070(3) -0.089(5)
F17 0.102(5) 0.323(12) 0.170(7) -0.137(8) -0.106(5) 0.116(6)
F18 0.191(8) 0.196(8) 0.412(15) 0.169(9) -0.249(10) -0.145(7)
F19 0.0345(15) 0.0435(16) 0.093(3) -0.0144(16) 0.0223(15) -0.0181(13)
F20 0.0554(18) 0.068(2) 0.0445(16) 0.0194(14) -0.0084(14) -0.0382(16)
F21 0.0624(19) 0.080(2) 0.0461(17) -0.0141(15) 0.0030(14) -0.0569(18)
F22 0.0336(13) 0.0436(14) 0.0310(13) -0.0079(10) -0.0085(10) -0.0157(11)
F23 0.0290(13) 0.0535(16) 0.0353(14) -0.0127(12) -0.0064(11) 0.0012(12)
F24 0.0518(16) 0.0572(17) 0.0279(13) -0.0026(12) 0.0004(11) -0.0338(14)

loop_
_atom_type_symbol
_atom_type_description
_atom_type_scat_dispersion_real
_atom_type_scat_dispersion_imag
_atom_type_scat_source
C C 0.0033 0.0016 'International Tables Vol C Tables 4.2.6.8 and 6.1.1.4'
H H 0.0000 0.0000 'International Tables Vol C Tables 4.2.6.8 and 6.1.1.4'
B B 0.0013 0.0007 'International Tables Vol C Tables 4.2.6.8 and 6.1.1.4'
N N 0.0061 0.0033 'International Tables Vol C Tables 4.2.6.8 and 6.1.1.4'
F F 0.0171 0.0103 'International Tables Vol C Tables 4.2.6.8 and 6.1.1.4'
S S 0.1246 0.1234 'International Tables Vol C Tables 4.2.6.8 and 6.1.1.4'
Ag Ag -0.8971 1.1015 'International Tables Vol C Tables 4.2.6.8 and 6.1.1.4'

loop_
_geom_angle_atom_site_label_1
_geom_angle_atom_site_label_2
_geom_angle_atom_site_label_3
_geom_angle
_geom_angle_site_symmetry_1
_geom_angle_site_symmetry_3
_geom_angle_publ_flag
N3 Ag1 N2 145.8(2) 2_676 . ?
N3 Ag1 N1 110.8(2) 2_676 . ?
N2 Ag1 N1 93.50(17) . . ?
N3 Ag1 N1 95.64(18) 2_676 2_676 ?
N2 Ag1 N1 108.13(18) . 2_676 ?
N1 Ag1 N1 90.78(15) . 2_676 ?
N1 C1 S1 175.9(5) . . ?
C1 N1 Ag1 141.3(5) . . ?
C1 N1 Ag1 129.4(5) . 2_676 ?
Ag1 N1 Ag1 89.22(15) . 2_676 ?
C1 S1 C10 103.1(2) . . ?
N2 C2 S2 176.6(5) . . ?
C2 N2 Ag1 176.6(5) . . ?
C2 S2 C20 100.4(2) . . ?
N3 C3 S3 178.9(6) . . ?
C3 N3 Ag1 174.8(6) . 2_676 ?
C3 S3 C30 100.2(3) . . ?
C12 C10 S1 116.8(3) . . ?
C16 C11 C12 118.8(4) . . ?
C16 C11 C21 121.5(4) . . ?
C12 C11 C21 119.7(4) . . ?
C13 C12 C11 120.6(4) . . ?
C13 C12 C10 120.2(4) . . ?
C11 C12 C10 119.0(4) . . ?
C14 C13 C12 119.3(4) . . ?
C14 C13 C22 120.8(5) . . ?
C12 C13 C22 119.9(5) . . ?
C13 C14 C15 121.1(4) . . ?
C13 C14 C30 120.0(5) . . ?
C15 C14 C30 118.7(5) . . ?
C16 C15 C14 119.0(4) . . ?
C16 C15 C23 120.6(4) . . ?
C14 C15 C23 120.4(4) . . ?
C15 C16 C11 121.0(4) . . ?
C15 C16 C20 120.2(4) . . ?
C11 C16 C20 118.7(4) . . ?
C16 C20 S2 114.8(3) . . ?
C14 C30 S3 115.7(4) . . ?
C71 B51 C51 110.7(3) . . ?
C71 B51 C61 111.6(3) . . ?
C51 B51 C61 109.4(3) . . ?
C71 B51 C81 110.5(3) . . ?
C51 B51 C81 108.1(3) . . ?
C61 B51 C81 106.5(3) . . ?
C52 C51 C56 115.4(4) . . ?
C52 C51 B51 120.7(4) . . ?
C56 C51 B51 123.9(4) . . ?
C53 C52 C51 123.2(4) . . ?
C52 C53 C54 120.3(5) . . ?
C52 C53 C57 120.6(5) . . ?
C54 C53 C57 119.0(4) . . ?
C55 C54 C53 117.9(4) . . ?
C54 C55 C56 121.8(5) . . ?
C54 C55 C58 119.6(5) . . ?
C56 C55 C58 118.7(5) . . ?
C51 C56 C55 121.3(5) . . ?
F2 C57 F1 107.0(5) . . ?
F2 C57 F3 106.1(5) . . ?
F1 C57 F3 105.9(6) . . ?
F2 C57 C53 112.8(6) . . ?
F1 C57 C53 113.5(4) . . ?
F3 C57 C53 111.1(4) . . ?
F6 C58 F4 110.4(8) . . ?
F6 C58 F5 107.3(7) . . ?
F4 C58 F5 101.0(5) . . ?
F6 C58 C55 113.9(5) . . ?
F4 C58 C55 114.3(4) . . ?
F5 C58 C55 109.0(6) . . ?
C66 C61 C62 115.0(4) . . ?
C66 C61 B51 124.6(4) . . ?
C62 C61 B51 120.3(4) . . ?
C63 C62 C61 122.9(4) . . ?
C64 C63 C62 120.8(4) . . ?
C64 C63 C67 119.4(4) . . ?
C62 C63 C67 119.8(4) . . ?
C65 C64 C63 118.2(4) . . ?
C64 C65 C66 120.4(4) . . ?
C64 C65 C68 119.7(4) . . ?
C66 C65 C68 119.9(4) . . ?
C61 C66 C65 122.6(4) . . ?
F8 C67 F9 106.6(4) . . ?
F8 C67 F7 105.9(4) . . ?
F9 C67 F7 106.1(4) . . ?
F8 C67 C63 113.1(4) . . ?
F9 C67 C63 112.7(4) . . ?
F7 C67 C63 111.9(4) . . ?
F10 C68 F11 103.6(6) . . ?
F10 C68 F12 106.1(6) . . ?
F11 C68 F12 104.7(6) . . ?
F10 C68 C65 113.0(4) . . ?
F11 C68 C65 113.9(4) . . ?
F12 C68 C65 114.6(4) . . ?
C76 C71 C72 114.1(4) . . ?
C76 C71 B51 124.2(4) . . ?
C72 C71 B51 121.6(4) . . ?
C73 C72 C71 123.0(4) . . ?
C74 C73 C72 121.4(4) . . ?
C74 C73 C77 118.8(4) . . ?
C72 C73 C77 119.8(4) . . ?
C73 C74 C75 117.3(4) . . ?
C76 C75 C74 121.2(4) . . ?
C76 C75 C78 120.0(4) . . ?
C74 C75 C78 118.9(4) . . ?
C75 C76 C71 123.0(4) . . ?
F15 C77 F13 107.5(5) . . ?
F15 C77 F14 105.8(4) . . ?
F13 C77 F14 104.9(4) . . ?
F15 C77 C73 111.8(4) . . ?
F13 C77 C73 113.1(4) . . ?
F14 C77 C73 113.2(4) . . ?
F16 C78 F18 102.8(8) . . ?
F16 C78 F17 108.8(8) . . ?
F18 C78 F17 97.5(9) . . ?
F16 C78 C75 116.8(5) . . ?
F18 C78 C75 113.8(5) . . ?
F17 C78 C75 114.8(5) . . ?
C82 C81 C86 115.7(4) . . ?
C82 C81 B51 122.8(3) . . ?
C86 C81 B51 121.2(3) . . ?
C81 C82 C83 122.5(4) . . ?
C84 C83 C82 120.8(4) . . ?
C84 C83 C87 119.6(4) . . ?
C82 C83 C87 119.6(4) . . ?
C83 C84 C85 117.8(4) . . ?
C84 C85 C86 121.0(4) . . ?
C84 C85 C88 119.2(4) . . ?
C86 C85 C88 119.7(4) . . ?
C85 C86 C81 122.1(4) . . ?
F21 C87 F19 106.9(4) . . ?
F21 C87 F20 106.3(4) . . ?
F19 C87 F20 106.0(4) . . ?
F21 C87 C83 112.8(4) . . ?
F19 C87 C83 112.3(4) . . ?
F20 C87 C83 112.1(4) . . ?
F24 C88 F22 106.4(3) . . ?
F24 C88 F23 106.0(3) . . ?
F22 C88 F23 105.2(3) . . ?
F24 C88 C85 113.4(3) . . ?
F22 C88 C85 113.3(3) . . ?
F23 C88 C85 111.9(3) . . ?

loop_
_geom_bond_atom_site_label_1
_geom_bond_atom_site_label_2
_geom_bond_distance
_geom_bond_site_symmetry_2
_geom_bond_publ_flag
Ag1 N3 2.153(5) 2_676 ?
Ag1 N2 2.155(5) . ?
Ag1 N1 2.490(5) . ?
Ag1 N1 2.525(5) 2_676 ?
C1 N1 1.132(7) . ?
C1 S1 1.659(5) . ?
N1 Ag1 2.525(5) 2_676 ?
S1 C10 1.847(5) . ?
C2 N2 1.130(7) . ?
C2 S2 1.682(6) . ?
S2 C20 1.846(5) . ?
C3 N3 1.135(8) . ?
C3 S3 1.675(6) . ?
N3 Ag1 2.153(5) 2_676 ?
S3 C30 1.843(6) . ?
C10 C12 1.495(6) . ?
C11 C16 1.401(6) . ?
C11 C12 1.407(6) . ?
C11 C21 1.510(6) . ?
C12 C13 1.400(6) . ?
C13 C14 1.386(7) . ?
C13 C22 1.517(7) . ?
C14 C15 1.405(7) . ?
C14 C30 1.508(7) . ?
C15 C16 1.392(6) . ?
C15 C23 1.513(7) . ?
C16 C20 1.503(6) . ?
B51 C71 1.647(6) . ?
B51 C51 1.649(6) . ?
B51 C61 1.650(6) . ?
B51 C81 1.656(6) . ?
C51 C52 1.399(6) . ?
C51 C56 1.400(6) . ?
C52 C53 1.386(6) . ?
C53 C54 1.389(8) . ?
C53 C57 1.506(8) . ?
C54 C55 1.373(8) . ?
C55 C56 1.403(7) . ?
C55 C58 1.504(7) . ?
C57 F2 1.331(7) . ?
C57 F1 1.332(7) . ?
C57 F3 1.335(7) . ?
C58 F6 1.241(8) . ?
C58 F4 1.308(7) . ?
C58 F5 1.393(9) . ?
C61 C66 1.398(6) . ?
C61 C62 1.401(6) . ?
C62 C63 1.389(6) . ?
C63 C64 1.386(6) . ?
C63 C67 1.501(6) . ?
C64 C65 1.382(6) . ?
C65 C66 1.407(6) . ?
C65 C68 1.488(6) . ?
C67 F8 1.332(6) . ?
C67 F9 1.337(5) . ?
C67 F7 1.354(6) . ?
C68 F10 1.267(6) . ?
C68 F11 1.284(7) . ?
C68 F12 1.289(6) . ?
C71 C76 1.404(6) . ?
C71 C72 1.415(6) . ?
C72 C73 1.383(6) . ?
C73 C74 1.378(7) . ?
C73 C77 1.497(6) . ?
C74 C75 1.398(7) . ?
C75 C76 1.382(6) . ?
C75 C78 1.490(7) . ?
C77 F15 1.325(7) . ?
C77 F13 1.330(6) . ?
C77 F14 1.334(6) . ?
C78 F16 1.214(7) . ?
C78 F18 1.218(9) . ?
C78 F17 1.224(8) . ?
C81 C82 1.388(6) . ?
C81 C86 1.407(6) . ?
C82 C83 1.404(6) . ?
C83 C84 1.381(6) . ?
C83 C87 1.499(6) . ?
C84 C85 1.391(6) . ?
C85 C86 1.392(6) . ?
C85 C88 1.492(6) . ?
C87 F21 1.325(5) . ?
C87 F19 1.329(5) . ?
C87 F20 1.341(5) . ?
C88 F24 1.336(5) . ?
C88 F22 1.342(5) . ?
C88 F23 1.353(5) . ?
